data_7115625
loop_
_publ_author_name
'Holger Braunschweig'
'Christian Horl'

_publ_section_title
;
 Unexpected cluster formation upon hydroboration of a neutral diborene
 with 9-BBN
;
_journal_name_full Chem.Commun.
_journal_page_first 10983
_journal_paper_doi 10.1039/C4cc04476B
_journal_volume 50
_journal_year 2014
_chemical_formula_moiety 'C25 H43 B3 N4 S Si'
_chemical_formula_sum 'C25 H43 B3 N4 S Si'
_chemical_formula_weight 491.21
_chemical_name_common
;
?
;
_chemical_name_systematic
;
?
;
_space_group_IT_number 14
_symmetry_cell_setting monoclinic
_symmetry_space_group_name_Hall '-P 2yn'
_symmetry_space_group_name_H-M 'P 1 21/n 1'
_atom_sites_solution_hydrogens geom
_atom_sites_solution_primary direct
_atom_sites_solution_secondary difmap
_audit_creation_method SHELXL-97
_cell_angle_alpha 90.00
_cell_angle_beta 94.373(10)
_cell_angle_gamma 90.00
_cell_formula_units_Z 4
_cell_length_a 12.667(5)
_cell_length_b 14.559(7)
_cell_length_c 15.099(6)
_cell_measurement_temperature 100(2)
_cell_volume 2776(2)
_computing_cell_refinement 'Saint+ ver. 7.68A (Bruker AXS)'
_computing_data_collection 'APEX2 ver. 2010.3 (Bruker AXS)'
_computing_data_reduction 'Saint+ ver. 7.68A (Bruker AXS)'
_computing_molecular_graphics 'XP ver. 5.1 (Bruker AXS, 1998)'
_computing_publication_material 'SHELXL-97 (Sheldrick, 2008)'
_computing_structure_refinement 'SHELXL-97 (Sheldrick, 2008)'
_computing_structure_solution 'SHELXS-97 (Sheldrick, 2008)'
_diffrn_ambient_temperature 100(2)
_diffrn_detector_area_resol_mean 8.333
_diffrn_measured_fraction_theta_full 0.987
_diffrn_measured_fraction_theta_max 0.987
_diffrn_measurement_device_type 'Bruker X8-APEX II'
_diffrn_measurement_method '\f and \w scans'
_diffrn_radiation_monochromator 'multi-layer mirror'
_diffrn_radiation_source 'rotating anode'
_diffrn_radiation_type MoK\a
_diffrn_radiation_wavelength 0.71073
_diffrn_reflns_av_R_equivalents 0.0668
_diffrn_reflns_av_sigmaI/netI 0.0379
_diffrn_reflns_limit_h_max 15
_diffrn_reflns_limit_h_min -15
_diffrn_reflns_limit_k_max 18
_diffrn_reflns_limit_k_min -18
_diffrn_reflns_limit_l_max 19
_diffrn_reflns_limit_l_min -19
_diffrn_reflns_number 41976
_diffrn_reflns_theta_full 26.81
_diffrn_reflns_theta_max 26.81
_diffrn_reflns_theta_min 1.95
_exptl_absorpt_coefficient_mu 0.181
_exptl_absorpt_correction_T_max 0.7454
_exptl_absorpt_correction_T_min 0.6526
_exptl_absorpt_correction_type multi-scan
_exptl_absorpt_process_details 'Sadabs 2008/1 (Bruker 2008)'
_exptl_crystal_colour yellow
_exptl_crystal_density_diffrn 1.175
_exptl_crystal_density_method 'not measured'
_exptl_crystal_description block
_exptl_crystal_F_000 1060
_exptl_crystal_size_max 0.33
_exptl_crystal_size_mid 0.22
_exptl_crystal_size_min 0.13
_refine_diff_density_max 0.393
_refine_diff_density_min -0.251
_refine_diff_density_rms 0.050
_refine_ls_extinction_method none
_refine_ls_goodness_of_fit_ref 1.062
_refine_ls_hydrogen_treatment mixed
_refine_ls_matrix_type full
_refine_ls_number_parameters 322
_refine_ls_number_reflns 5870
_refine_ls_number_restraints 0
_refine_ls_restrained_S_all 1.062
_refine_ls_R_factor_all 0.0488
_refine_ls_R_factor_gt 0.0371
_refine_ls_shift/su_max 0.000
_refine_ls_shift/su_mean 0.000
_refine_ls_structure_factor_coef Fsqd
_refine_ls_weighting_details 'calc w=1/[\s^2^(Fo^2^)+(0.0480P)^2^+0.9450P] where P=(Fo^2^+2Fc^2^)/3'
_refine_ls_weighting_scheme calc
_refine_ls_wR_factor_gt 0.0941
_refine_ls_wR_factor_ref 0.1025
_reflns_number_gt 4853
_reflns_number_total 5870
_reflns_threshold_expression >2sigma(I)
_cod_data_source_file c4cc04476b2.cif
_cod_data_source_block 2b
_cod_original_cell_volume 2777(2)
_cod_original_sg_symbol_H-M P2(1)/n
_cod_database_code 7115625

loop_
_symmetry_equiv_pos_as_xyz
'x, y, z'
'-x+1/2, y+1/2, -z+1/2'
'-x, -y, -z'
'x-1/2, -y-1/2, z-1/2'

loop_
_atom_site_label
_atom_site_type_symbol
_atom_site_fract_x
_atom_site_fract_y
_atom_site_fract_z
_atom_site_U_iso_or_equiv
_atom_site_adp_type
_atom_site_occupancy
_atom_site_symmetry_multiplicity
_atom_site_calc_flag
_atom_site_refinement_flags
H111 H -0.0022(13) 0.5748(12) 0.1852(11) 0.027(4) Uiso 1 1 d .
H2 H -0.0470(14) 0.5849(13) 0.0665(12) 0.033(5) Uiso 1 1 d .
S1 S 0.26600(3) 0.70033(3) 0.20271(2) 0.02141(10) Uani 1 1 d .
Si1 Si 0.51086(3) 0.72190(3) 0.18583(3) 0.02322(11) Uani 1 1 d .
C1 C -0.03108(11) 0.80183(10) 0.08846(10) 0.0219(3) Uani 1 1 d .
B1 B 0.04477(12) 0.72442(12) 0.13343(10) 0.0194(3) Uani 1 1 d .
N2 N -0.02523(10) 0.89346(9) 0.11047(9) 0.0275(3) Uani 1 1 d .
B2 B 0.02223(13) 0.60415(12) 0.11389(10) 0.0204(3) Uani 1 1 d .
B3 B -0.00756(12) 0.66736(12) 0.22055(11) 0.0212(3) Uani 1 1 d .
C3 C -0.10469(14) 0.94377(13) 0.06480(12) 0.0367(4) Uani 1 1 d .
H3 H -0.1164 1.0080 0.0692 0.044 Uiso 1 1 calc R
C4 C -0.16167(14) 0.88442(13) 0.01326(12) 0.0370(4) Uani 1 1 d .
H4 H -0.2221 0.8986 -0.0255 0.044 Uiso 1 1 calc R
N5 N -0.11630(10) 0.79829(9) 0.02684(9) 0.0262(3) Uani 1 1 d .
C6 C 0.04534(14) 0.93349(12) 0.18119(12) 0.0349(4) Uani 1 1 d .
H6A H 0.0735 0.8847 0.2210 0.052 Uiso 1 1 calc R
H6B H 0.0059 0.9777 0.2148 0.052 Uiso 1 1 calc R
H6C H 0.1040 0.9649 0.1551 0.052 Uiso 1 1 calc R
C7 C -0.15844(13) 0.71774(12) -0.02183(11) 0.0319(4) Uani 1 1 d .
H7A H -0.0998 0.6788 -0.0379 0.048 Uiso 1 1 calc R
H7B H -0.1999 0.7376 -0.0759 0.048 Uiso 1 1 calc R
H7C H -0.2039 0.6828 0.0157 0.048 Uiso 1 1 calc R
C8 C 0.12730(11) 0.55263(10) 0.09037(9) 0.0200(3) Uani 1 1 d .
N9 N 0.17641(10) 0.56806(9) 0.01489(8) 0.0230(3) Uani 1 1 d .
C10 C 0.26970(12) 0.51926(11) 0.01550(11) 0.0295(3) Uani 1 1 d .
H10 H 0.3179 0.5190 -0.0297 0.035 Uiso 1 1 calc R
C11 C 0.27965(12) 0.47214(11) 0.09211(11) 0.0291(3) Uani 1 1 d .
H11 H 0.3366 0.4328 0.1117 0.035 Uiso 1 1 calc R
N12 N 0.19124(9) 0.49173(9) 0.13707(8) 0.0228(3) Uani 1 1 d .
C13 C 0.13313(13) 0.62539(12) -0.05804(10) 0.0298(3) Uani 1 1 d .
H13A H 0.0762 0.5922 -0.0920 0.045 Uiso 1 1 calc R
H13B H 0.1892 0.6404 -0.0970 0.045 Uiso 1 1 calc R
H13C H 0.1049 0.6822 -0.0342 0.045 Uiso 1 1 calc R
C14 C 0.17142(13) 0.45264(12) 0.22315(10) 0.0309(4) Uani 1 1 d .
H14A H 0.1940 0.4963 0.2703 0.046 Uiso 1 1 calc R
H14B H 0.2113 0.3953 0.2321 0.046 Uiso 1 1 calc R
H14C H 0.0956 0.4401 0.2250 0.046 Uiso 1 1 calc R
C15 C 0.16634(11) 0.75347(10) 0.13393(9) 0.0195(3) Uani 1 1 d .
C16 C 0.21690(12) 0.81382(11) 0.08039(10) 0.0239(3) Uani 1 1 d .
H16 H 0.1790 0.8521 0.0380 0.029 Uiso 1 1 calc R
C17 C 0.32942(12) 0.81485(11) 0.09296(10) 0.0248(3) Uani 1 1 d .
H17 H 0.3722 0.8540 0.0603 0.030 Uiso 1 1 calc R
C18 C 0.37105(11) 0.75464(11) 0.15621(9) 0.0218(3) Uani 1 1 d .
C19 C 0.59795(13) 0.81877(13) 0.15612(13) 0.0382(4) Uani 1 1 d .
H19A H 0.5774 0.8390 0.0953 0.057 Uiso 1 1 calc R
H19B H 0.6718 0.7982 0.1601 0.057 Uiso 1 1 calc R
H19C H 0.5903 0.8699 0.1973 0.057 Uiso 1 1 calc R
C20 C 0.52419(13) 0.69698(12) 0.30773(10) 0.0309(4) Uani 1 1 d .
H20A H 0.5045 0.7516 0.3406 0.046 Uiso 1 1 calc R
H20B H 0.5977 0.6803 0.3257 0.046 Uiso 1 1 calc R
H20C H 0.4774 0.6459 0.3207 0.046 Uiso 1 1 calc R
C21 C 0.54784(14) 0.61696(13) 0.12308(11) 0.0364(4) Uani 1 1 d .
H21A H 0.4993 0.5667 0.1347 0.055 Uiso 1 1 calc R
H21B H 0.6205 0.5989 0.1424 0.055 Uiso 1 1 calc R
H21C H 0.5430 0.6305 0.0593 0.055 Uiso 1 1 calc R
C31 C 0.05000(12) 0.65379(11) 0.32019(9) 0.0248(3) Uani 1 1 d .
H31 H 0.1265 0.6394 0.3149 0.030 Uiso 1 1 calc R
C32 C -0.13309(11) 0.67883(11) 0.23325(10) 0.0250(3) Uani 1 1 d .
H32 H -0.1714 0.6849 0.1731 0.030 Uiso 1 1 calc R
C33 C -0.14622(13) 0.76998(12) 0.28430(11) 0.0313(4) Uani 1 1 d .
H33A H -0.2202 0.7735 0.3010 0.038 Uiso 1 1 calc R
H33B H -0.1357 0.8214 0.2430 0.038 Uiso 1 1 calc R
C34 C 0.04213(13) 0.74754(12) 0.36657(10) 0.0322(4) Uani 1 1 d .
H34A H 0.0846 0.7928 0.3356 0.039 Uiso 1 1 calc R
H34B H 0.0741 0.7419 0.4282 0.039 Uiso 1 1 calc R
C35 C -0.17700(12) 0.59418(12) 0.27929(11) 0.0304(4) Uani 1 1 d .
H35A H -0.2535 0.6035 0.2856 0.036 Uiso 1 1 calc R
H35B H -0.1694 0.5397 0.2411 0.036 Uiso 1 1 calc R
C36 C 0.00029(13) 0.57465(12) 0.37174(10) 0.0299(4) Uani 1 1 d .
H36A H 0.0224 0.5156 0.3465 0.036 Uiso 1 1 calc R
H36B H 0.0300 0.5770 0.4343 0.036 Uiso 1 1 calc R
C37 C -0.12145(13) 0.57514(13) 0.37099(11) 0.0322(4) Uani 1 1 d .
H37A H -0.1453 0.5148 0.3922 0.039 Uiso 1 1 calc R
H37B H -0.1430 0.6225 0.4130 0.039 Uiso 1 1 calc R
C38 C -0.07153(14) 0.78522(13) 0.36940(11) 0.0351(4) Uani 1 1 d .
H38A H -0.0671 0.8520 0.3814 0.042 Uiso 1 1 calc R
H38B H -0.1041 0.7562 0.4200 0.042 Uiso 1 1 calc R

loop_
_atom_site_aniso_label
_atom_site_aniso_U_11
_atom_site_aniso_U_22
_atom_site_aniso_U_33
_atom_site_aniso_U_23
_atom_site_aniso_U_13
_atom_site_aniso_U_12
S1 0.01734(17) 0.0216(2) 0.02475(18) 0.00253(14) -0.00161(13) -0.00054(13)
Si1 0.0179(2) 0.0255(2) 0.0263(2) -0.00259(17) 0.00120(15) 0.00088(16)
C1 0.0200(7) 0.0225(8) 0.0231(7) 0.0004(6) 0.0015(5) 0.0003(6)
B1 0.0187(7) 0.0182(8) 0.0207(7) -0.0008(6) -0.0018(6) 0.0002(6)
N2 0.0274(7) 0.0221(7) 0.0325(7) 0.0010(6) -0.0023(5) 0.0039(5)
B2 0.0201(8) 0.0205(8) 0.0205(7) -0.0011(6) 0.0000(6) 0.0006(6)
B3 0.0192(7) 0.0228(9) 0.0215(7) -0.0025(7) 0.0016(6) 0.0010(6)
C3 0.0358(9) 0.0272(9) 0.0465(10) 0.0070(8) -0.0013(7) 0.0103(7)
C4 0.0290(8) 0.0365(10) 0.0441(10) 0.0095(8) -0.0070(7) 0.0092(7)
N5 0.0216(6) 0.0271(7) 0.0288(7) 0.0030(6) -0.0043(5) 0.0021(5)
C6 0.0408(9) 0.0244(9) 0.0382(9) -0.0071(7) -0.0054(7) 0.0021(7)
C7 0.0285(8) 0.0353(10) 0.0302(8) 0.0018(7) -0.0095(6) -0.0031(7)
C8 0.0231(7) 0.0161(7) 0.0204(7) -0.0026(6) -0.0006(5) -0.0021(5)
N9 0.0260(6) 0.0207(7) 0.0225(6) -0.0011(5) 0.0042(5) 0.0010(5)
C10 0.0274(8) 0.0270(9) 0.0355(8) -0.0038(7) 0.0111(6) 0.0026(6)
C11 0.0250(8) 0.0241(8) 0.0385(9) -0.0017(7) 0.0035(6) 0.0056(6)
N12 0.0240(6) 0.0192(7) 0.0251(6) 0.0003(5) 0.0003(5) 0.0025(5)
C13 0.0375(9) 0.0302(9) 0.0220(7) 0.0038(7) 0.0041(6) 0.0024(7)
C14 0.0350(9) 0.0286(9) 0.0290(8) 0.0090(7) 0.0019(6) 0.0062(7)
C15 0.0199(7) 0.0184(7) 0.0196(6) -0.0033(6) -0.0021(5) 0.0018(5)
C16 0.0248(7) 0.0241(8) 0.0223(7) 0.0020(6) -0.0024(6) 0.0001(6)
C17 0.0241(7) 0.0271(8) 0.0233(7) -0.0009(6) 0.0037(6) -0.0045(6)
C18 0.0174(6) 0.0238(8) 0.0243(7) -0.0046(6) 0.0024(5) -0.0017(6)
C19 0.0220(8) 0.0408(11) 0.0514(11) 0.0079(9) 0.0010(7) -0.0034(7)
C20 0.0262(8) 0.0365(10) 0.0294(8) -0.0039(7) -0.0010(6) 0.0020(7)
C21 0.0340(9) 0.0403(11) 0.0345(9) -0.0083(8) 0.0013(7) 0.0083(7)
C31 0.0230(7) 0.0280(8) 0.0232(7) -0.0002(6) 0.0001(6) -0.0008(6)
C32 0.0202(7) 0.0304(9) 0.0246(7) -0.0029(6) 0.0024(5) 0.0014(6)
C33 0.0290(8) 0.0342(9) 0.0315(8) -0.0035(7) 0.0070(7) 0.0065(7)
C34 0.0375(9) 0.0351(10) 0.0231(7) -0.0045(7) -0.0031(6) -0.0045(7)
C35 0.0219(7) 0.0359(10) 0.0343(8) -0.0041(7) 0.0073(6) -0.0024(6)
C36 0.0332(8) 0.0339(9) 0.0225(7) 0.0027(7) 0.0022(6) -0.0005(7)
C37 0.0344(9) 0.0339(10) 0.0295(8) -0.0009(7) 0.0115(7) -0.0025(7)
C38 0.0448(10) 0.0313(10) 0.0297(8) -0.0096(7) 0.0064(7) 0.0016(7)

loop_
_atom_type_symbol
_atom_type_description
_atom_type_scat_dispersion_real
_atom_type_scat_dispersion_imag
_atom_type_scat_source
C C 0.0033 0.0016 'International Tables Vol C Tables 4.2.6.8 and 6.1.1.4'
H H 0.0000 0.0000 'International Tables Vol C Tables 4.2.6.8 and 6.1.1.4'
B B 0.0013 0.0007 'International Tables Vol C Tables 4.2.6.8 and 6.1.1.4'
N N 0.0061 0.0033 'International Tables Vol C Tables 4.2.6.8 and 6.1.1.4'
Si Si 0.0817 0.0704 'International Tables Vol C Tables 4.2.6.8 and 6.1.1.4'
S S 0.1246 0.1234 'International Tables Vol C Tables 4.2.6.8 and 6.1.1.4'

loop_
_geom_angle_atom_site_label_1
_geom_angle_atom_site_label_2
_geom_angle_atom_site_label_3
_geom_angle
C18 S1 C15 95.67(7)
C18 Si1 C19 108.59(8)
C18 Si1 C20 107.45(7)
C19 Si1 C20 111.86(8)
C18 Si1 C21 110.97(7)
C19 Si1 C21 108.61(9)
C20 Si1 C21 109.37(8)
N5 C1 N2 103.03(12)
N5 C1 B1 132.72(14)
N2 C1 B1 124.17(13)
C15 B1 C1 111.33(12)
C15 B1 B3 123.30(12)
C1 B1 B3 114.13(12)
C15 B1 B2 113.61(12)
C1 B1 B2 122.35(12)
B3 B1 B2 65.86(10)
C1 N2 C3 111.65(14)
C1 N2 C6 125.62(13)
C3 N2 C6 122.26(15)
C8 B2 B1 111.79(12)
C8 B2 H111 107.8(8)
B1 B2 H111 104.1(8)
C8 B2 H2 111.4(9)
B1 B2 H2 117.0(10)
H111 B2 H2 103.7(12)
C32 B3 C31 106.01(12)
C32 B3 B1 118.40(12)
C31 B3 B1 126.05(12)
C32 B3 H111 102.2(6)
C31 B3 H111 101.3(7)
B1 B3 H111 97.7(7)
C4 C3 N2 106.70(16)
C4 C3 H3 126.6
N2 C3 H3 126.6
C3 C4 N5 107.39(14)
C3 C4 H4 126.3
N5 C4 H4 126.3
C1 N5 C4 111.22(14)
C1 N5 C7 127.52(13)
C4 N5 C7 121.25(13)
N2 C6 H6A 109.5
N2 C6 H6B 109.5
H6A C6 H6B 109.5
N2 C6 H6C 109.5
H6A C6 H6C 109.5
H6B C6 H6C 109.5
N5 C7 H7A 109.5
N5 C7 H7B 109.5
H7A C7 H7B 109.5
N5 C7 H7C 109.5
H7A C7 H7C 109.5
H7B C7 H7C 109.5
N9 C8 N12 104.48(12)
N9 C8 B2 123.62(13)
N12 C8 B2 131.78(13)
C8 N9 C10 110.88(13)
C8 N9 C13 124.03(13)
C10 N9 C13 125.04(13)
C11 C10 N9 107.06(13)
C11 C10 H10 126.5
N9 C10 H10 126.5
C10 C11 N12 106.94(14)
C10 C11 H11 126.5
N12 C11 H11 126.5
C8 N12 C11 110.62(13)
C8 N12 C14 125.45(12)
C11 N12 C14 123.93(13)
N9 C13 H13A 109.5
N9 C13 H13B 109.5
H13A C13 H13B 109.5
N9 C13 H13C 109.5
H13A C13 H13C 109.5
H13B C13 H13C 109.5
N12 C14 H14A 109.5
N12 C14 H14B 109.5
H14A C14 H14B 109.5
N12 C14 H14C 109.5
H14A C14 H14C 109.5
H14B C14 H14C 109.5
C16 C15 B1 130.89(13)
C16 C15 S1 106.38(11)
B1 C15 S1 122.48(11)
C15 C16 C17 115.59(13)
C15 C16 H16 122.2
C17 C16 H16 122.2
C18 C17 C16 114.45(13)
C18 C17 H17 122.8
C16 C17 H17 122.8
C17 C18 S1 107.81(11)
C17 C18 Si1 129.88(11)
S1 C18 Si1 122.07(9)
Si1 C19 H19A 109.5
Si1 C19 H19B 109.5
H19A C19 H19B 109.5
Si1 C19 H19C 109.5
H19A C19 H19C 109.5
H19B C19 H19C 109.5
Si1 C20 H20A 109.5
Si1 C20 H20B 109.5
H20A C20 H20B 109.5
Si1 C20 H20C 109.5
H20A C20 H20C 109.5
H20B C20 H20C 109.5
Si1 C21 H21A 109.5
Si1 C21 H21B 109.5
H21A C21 H21B 109.5
Si1 C21 H21C 109.5
H21A C21 H21C 109.5
H21B C21 H21C 109.5
C34 C31 C36 112.78(13)
C34 C31 B3 105.77(13)
C36 C31 B3 112.49(12)
C34 C31 H31 108.6
C36 C31 H31 108.6
B3 C31 H31 108.6
C35 C32 C33 113.87(13)
C35 C32 B3 111.20(13)
C33 C32 B3 106.85(13)
C35 C32 H32 108.3
C33 C32 H32 108.3
B3 C32 H32 108.3
C32 C33 C38 116.89(14)
C32 C33 H33A 108.1
C38 C33 H33A 108.1
C32 C33 H33B 108.1
C38 C33 H33B 108.1
H33A C33 H33B 107.3
C31 C34 C38 114.83(13)
C31 C34 H34A 108.6
C38 C34 H34A 108.6
C31 C34 H34B 108.6
C38 C34 H34B 108.6
H34A C34 H34B 107.5
C37 C35 C32 113.37(14)
C37 C35 H35A 108.9
C32 C35 H35A 108.9
C37 C35 H35B 108.9
C32 C35 H35B 108.9
H35A C35 H35B 107.7
C37 C36 C31 115.93(14)
C37 C36 H36A 108.3
C31 C36 H36A 108.3
C37 C36 H36B 108.3
C31 C36 H36B 108.3
H36A C36 H36B 107.4
C35 C37 C36 113.48(13)
C35 C37 H37A 108.9
C36 C37 H37A 108.9
C35 C37 H37B 108.9
C36 C37 H37B 108.9
H37A C37 H37B 107.7
C34 C38 C33 115.90(13)
C34 C38 H38A 108.3
C33 C38 H38A 108.3
C34 C38 H38B 108.3
C33 C38 H38B 108.3
H38A C38 H38B 107.4

loop_
_geom_bond_atom_site_label_1
_geom_bond_atom_site_label_2
_geom_bond_distance
S1 C18 1.7412(15)
S1 C15 1.7523(15)
Si1 C18 1.8555(16)
Si1 C19 1.8662(19)
Si1 C20 1.8710(18)
Si1 C21 1.8758(19)
C1 N5 1.3713(19)
C1 N2 1.375(2)
C1 B1 1.598(2)
B1 C15 1.596(2)
B1 B3 1.730(2)
B1 B2 1.795(3)
N2 C3 1.385(2)
N2 C6 1.461(2)
B2 C8 1.591(2)
B2 H111 1.220(16)
B2 H2 1.124(17)
B3 C32 1.625(2)
B3 C31 1.633(2)
B3 H111 1.452(17)
C3 C4 1.337(3)
C3 H3 0.9500
C4 N5 1.388(2)
C4 H4 0.9500
N5 C7 1.463(2)
C6 H6A 0.9800
C6 H6B 0.9800
C6 H6C 0.9800
C7 H7A 0.9800
C7 H7B 0.9800
C7 H7C 0.9800
C8 N9 1.3582(19)
C8 N12 1.3610(19)
N9 C10 1.378(2)
N9 C13 1.455(2)
C10 C11 1.342(2)
C10 H10 0.9500
C11 N12 1.383(2)
C11 H11 0.9500
N12 C14 1.458(2)
C13 H13A 0.9800
C13 H13B 0.9800
C13 H13C 0.9800
C14 H14A 0.9800
C14 H14B 0.9800
C14 H14C 0.9800
C15 C16 1.384(2)
C16 C17 1.424(2)
C16 H16 0.9500
C17 C18 1.372(2)
C17 H17 0.9500
C19 H19A 0.9800
C19 H19B 0.9800
C19 H19C 0.9800
C20 H20A 0.9800
C20 H20B 0.9800
C20 H20C 0.9800
C21 H21A 0.9800
C21 H21B 0.9800
C21 H21C 0.9800
C31 C34 1.541(2)
C31 C36 1.551(2)
C31 H31 1.0000
C32 C35 1.540(2)
C32 C33 1.550(2)
C32 H32 1.0000
C33 C38 1.552(2)
C33 H33A 0.9900
C33 H33B 0.9900
C34 C38 1.544(2)
C34 H34A 0.9900
C34 H34B 0.9900
C35 C37 1.530(2)
C35 H35A 0.9900
C35 H35B 0.9900
C36 C37 1.541(2)
C36 H36A 0.9900
C36 H36B 0.9900
C37 H37A 0.9900
C37 H37B 0.9900
C38 H38A 0.9900
C38 H38B 0.9900

loop_
_geom_torsion_atom_site_label_1
_geom_torsion_atom_site_label_2
_geom_torsion_atom_site_label_3
_geom_torsion_atom_site_label_4
_geom_torsion
N5 C1 B1 C15 134.03(16)
N2 C1 B1 C15 -49.90(19)
N5 C1 B1 B3 -80.8(2)
N2 C1 B1 B3 95.25(17)
N5 C1 B1 B2 -5.1(2)
N2 C1 B1 B2 170.97(13)
N5 C1 N2 C3 0.70(17)
B1 C1 N2 C3 -176.33(14)
N5 C1 N2 C6 172.91(15)
B1 C1 N2 C6 -4.1(2)
C15 B1 B2 C8 -6.30(16)
C1 B1 B2 C8 131.99(14)
B3 B1 B2 C8 -123.73(13)
C15 B1 B3 C32 154.48(14)
C1 B1 B3 C32 14.04(19)
B2 B1 B3 C32 -102.18(14)
C15 B1 B3 C31 13.1(2)
C1 B1 B3 C31 -127.36(15)
B2 B1 B3 C31 116.42(16)
C1 N2 C3 C4 -0.1(2)
C6 N2 C3 C4 -172.56(16)
N2 C3 C4 N5 -0.6(2)
N2 C1 N5 C4 -1.09(17)
B1 C1 N5 C4 175.57(16)
N2 C1 N5 C7 178.34(15)
B1 C1 N5 C7 -5.0(3)
C3 C4 N5 C1 1.1(2)
C3 C4 N5 C7 -178.36(15)
B1 B2 C8 N9 -66.67(17)
B1 B2 C8 N12 108.71(17)
N12 C8 N9 C10 -1.15(16)
B2 C8 N9 C10 175.29(13)
N12 C8 N9 C13 176.33(13)
B2 C8 N9 C13 -7.2(2)
C8 N9 C10 C11 0.21(18)
C13 N9 C10 C11 -177.25(14)
N9 C10 C11 N12 0.83(18)
N9 C8 N12 C11 1.68(16)
B2 C8 N12 C11 -174.35(15)
N9 C8 N12 C14 -179.05(14)
B2 C8 N12 C14 4.9(2)
C10 C11 N12 C8 -1.60(18)
C10 C11 N12 C14 179.11(15)
C1 B1 C15 C16 -23.9(2)
B3 B1 C15 C16 -165.25(15)
B2 B1 C15 C16 119.04(17)
C1 B1 C15 S1 162.71(10)
B3 B1 C15 S1 21.31(19)
B2 B1 C15 S1 -54.40(16)
C18 S1 C15 C16 -2.50(11)
C18 S1 C15 B1 172.34(12)
B1 C15 C16 C17 -172.72(14)
S1 C15 C16 C17 1.52(16)
C15 C16 C17 C18 0.6(2)
C16 C17 C18 S1 -2.45(17)
C16 C17 C18 Si1 171.88(12)
C15 S1 C18 C17 2.86(12)
C15 S1 C18 Si1 -172.00(9)
C19 Si1 C18 C17 26.36(17)
C20 Si1 C18 C17 147.52(15)
C21 Si1 C18 C17 -92.95(16)
C19 Si1 C18 S1 -160.02(10)
C20 Si1 C18 S1 -38.86(12)
C21 Si1 C18 S1 80.67(12)
C32 B3 C31 C34 -69.93(15)
B1 B3 C31 C34 75.26(18)
C32 B3 C31 C36 53.61(17)
B1 B3 C31 C36 -161.21(14)
C31 B3 C32 C35 -59.02(16)
B1 B3 C32 C35 152.63(13)
C31 B3 C32 C33 65.79(16)
B1 B3 C32 C33 -82.55(16)
C35 C32 C33 C38 74.06(18)
B3 C32 C33 C38 -49.11(18)
C36 C31 C34 C38 -66.95(17)
B3 C31 C34 C38 56.40(17)
C33 C32 C35 C37 -61.85(18)
B3 C32 C35 C37 58.92(17)
C34 C31 C36 C37 71.05(17)
B3 C31 C36 C37 -48.49(18)
C32 C35 C37 C36 -49.5(2)
C31 C36 C37 C35 44.7(2)
C31 C34 C38 C33 -39.5(2)
C32 C33 C38 C34 35.8(2)
